data_1569871
loop_
_publ_author_name
'Sindlinger, Marvin'
'Str&#xf6;bele, Markus'
'Grunenberg, J&#xf6;rg'
'Bettinger, Holger F.'

_publ_section_title
;
 Accessing unusual heterocycles: ring expansion of benzoborirenes by
 formal cycloaddition reactions.
;
_journal_issue 38
_journal_name_full 'Chemical science'
_journal_page_first 10478
_journal_page_last 10487
_journal_paper_doi 10.1039/d3sc03433j
_journal_volume 14
_journal_year 2023
_chemical_formula_moiety 'C45 H62 B O P'
_chemical_formula_sum 'C45 H62 B O P'
_chemical_formula_weight 660.791
_space_group_crystal_system monoclinic
_space_group_IT_number 14
_space_group_name_Hall '-P 2ybc'
_space_group_name_H-M_alt 'P 1 21/c 1'
_symmetry_Int_Tables_number 14
_atom_sites_solution_primary dual
_audit_creation_date 2022-05-12
_audit_creation_method
;
Olex2 1.5
(compiled 2022.04.07 svn.rca3783a0 for OlexSys, GUI svn.r6498)
;
_audit_update_record
;
2022-05-12 deposited with the CCDC.	2023-08-22 downloaded from the CCDC.
;
_cell_angle_alpha 90
_cell_angle_beta 103.371(1)
_cell_angle_gamma 90
_cell_formula_units_Z 4
_cell_length_a 9.3698(1)
_cell_length_b 42.8233(3)
_cell_length_c 10.2352(1)
_cell_measurement_reflns_used 37303
_cell_measurement_temperature 150.00(10)
_cell_measurement_theta_max 79.5360
_cell_measurement_theta_min 4.1030
_cell_volume 3995.51(7)
_computing_cell_refinement 'CrysAlisPro 1.171.42.55a (Rigaku OD, 2022)'
_computing_data_collection 'CrysAlisPro 1.171.42.55a (Rigaku OD, 2022)'
_computing_data_reduction 'CrysAlisPro 1.171.42.55a (Rigaku OD, 2022)'
_computing_molecular_graphics 'Olex2 1.5 (Dolomanov et al., 2009)'
_computing_publication_material 'Olex2 1.5 (Dolomanov et al., 2009)'
_computing_structure_refinement 'olex2.refine 1.5 (Bourhis et al., 2015)'
_computing_structure_solution 'SHELXT  (Sheldrick, 2015)'
_diffrn_ambient_environment N~2~
_diffrn_ambient_temperature 150.00(10)
_diffrn_detector 'Hybrid Pixel Array Detector'
_diffrn_detector_area_resol_mean 10.0000
_diffrn_detector_type HyPix
_diffrn_measured_fraction_theta_full 0.9997
_diffrn_measured_fraction_theta_max 0.9918
_diffrn_measurement_details
;
List of Runs (angles in degrees, time in seconds):

  # Type    Start    End  Width  t~exp~   \w     \q     \k     \f   Frames
#--------------------------------------------------------------------------
  1  \w    -66.00  14.18   0.38    1.10    --  -49.70  72.00 111.00  211
  2  \w   -112.00 -33.72   0.38    1.10    --  -49.70 -72.00 -18.00  206
  3  \w      2.00  46.08   0.38    1.10    --   49.70 -72.00 -18.00  116
  4  \w     52.00  77.08   0.38    1.10    --   49.70  72.00 111.00   66
  5  \w    -79.00 -53.92   0.38    4.40    --  -90.00  72.00 111.00   66
  6  \w   -141.00-115.92   0.38    4.40    --  -90.00 -72.00 -18.00   66
  7  \w    135.00 165.02   0.38    4.40    --  111.50  72.00 111.00   79
  8  \w     45.00  71.22   0.38    4.40    --  111.50 -72.00 -18.00   69
  9  \w   -119.00 -81.00   0.38    1.10    --  -49.70-125.00 150.00  100
 10  \w    -21.00   9.02   0.38    1.10    --   49.70 -19.00-180.00   79
 11  \w     -7.00  24.16   0.38    1.10    --   49.70 -19.00  90.00   82
 12  \w    -45.00 -18.78   0.38    4.40    --  -90.00  45.00 -60.00   69
 13  \w     43.00  68.08   0.38    4.40    --  111.50 -61.00  30.00   66
 14  \w     47.00  84.24   0.38    4.40    --  111.50 -76.00 156.11   98
 15  \w    120.00 153.82   0.38    4.40    --  111.50  30.00  60.00   89
 16  \w    146.00 172.22   0.38    4.40    --  111.50  30.00-120.00   69
 17  \w     43.00  69.22   0.38    4.40    --  111.50 -61.00   0.00   69
 18  \w     50.00 104.72   0.38    4.40    --  111.50 -94.00 -30.00  144
 19  \w    111.00 138.36   0.38    4.40    --  111.50  30.00-150.00   72
 20  \w     42.00  71.64   0.38    4.40    --  111.50 -94.00 120.00   78
 21  \w     69.00 116.88   0.38    4.40    --  111.50   0.00-180.00  126
 22  \w     41.00  72.92   0.38    4.40    --  111.50 -77.00 -90.00   84
 23  \w     98.00 131.06   0.38    4.40    --  111.50 125.00-180.00   87
 24  \w    119.00 145.22   0.38    4.40    --  111.50  30.00-120.00   69
 25  \w     74.00 100.22   0.38    4.40    --  111.50 -94.00 -60.00   69
 26  \w    137.00 165.88   0.38    4.40    --  111.50 125.00-180.00   76
 27  \w    129.00 155.22   0.38    4.40    --  111.50  77.00 120.00   69
 28  \w     63.00 110.12   0.38    4.40    --  111.50-125.00  90.00  124
 29  \w    114.00 149.34   0.38    4.40    --  111.50  61.00-120.00   93
 30  \w    134.00 169.72   0.38    4.40    --  111.50  61.00 150.00   94
 31  \w     98.00 177.04   0.38    4.40    --  111.50 125.00 -60.00  208
 32  \w     95.00 135.66   0.38    4.40    --  111.50 125.00 150.00  107
 33  \w    152.00 177.08   0.38    4.40    --  111.50 125.00 150.00   66
 34  \w    100.00 127.36   0.38    4.40    --  111.50  77.00  60.00   72
 35  \w    104.00 149.22   0.38    4.40    --  111.50  45.00  60.00  119
 36  \w     99.00 137.00   0.38    4.40    --  111.50  61.00  90.00  100
 37  \w    152.00 177.08   0.38    4.40    --  111.50  61.00  90.00   66
 38  \w     42.00  70.12   0.38    4.40    --  111.50 -61.00 -60.00   74
 39  \w     44.00  81.24   0.38    4.40    --  111.50 -77.00-150.00   98
 40  \w     41.00  67.22   0.38    4.40    --  111.50 -94.00 -60.00   69
 41  \w     78.00 108.78   0.38    4.40    --  111.50 -79.00 -52.90   81
 42  \w    147.00 172.08   0.38    4.40    --  111.50  30.00 -90.00   66
 43  \w    139.00 174.34   0.38    4.40    --  111.50  45.00  30.00   93
 44  \w    130.00 156.22   0.38    4.40    --  111.50  45.00  90.00   69
 45  \w     96.00 129.06   0.38    4.40    --  111.50  77.00  30.00   87
 46  \w    145.00 170.08   0.38    4.40    --  111.50  77.00  30.00   66
 47  \w     42.00  68.22   0.38    4.40    --  111.50 -61.00-120.00   69
 48  \w     42.00  84.18   0.38    4.40    --  111.50 -77.00 120.00  111
 49  \w     43.00  70.36   0.38    4.40    --  111.50 -94.00-120.00   72
 50  \w     54.00  84.78   0.38    4.40    --  111.50-125.00 120.00   81
 51  \w    112.00 137.08   0.38    4.40    --  111.50  45.00-180.00   66
 52  \w    121.00 149.12   0.38    4.40    --  111.50  45.00-150.00   74
 53  \w     99.00 132.06   0.38    4.40    --  111.50 125.00  60.00   87
 54  \w     64.00 113.02   0.38    4.40    --  111.50   0.00  90.00  129
 55  \w    -61.00   5.12   0.38    1.10    --  -49.70  77.00 -30.00  174
 56  \w   -118.00 -92.92   0.38    1.10    --  -49.70 -77.00  30.00   66
 57  \w    -73.00 -31.96   0.38    1.10    --  -49.70 -77.00  60.00  108
 58  \w    -58.00 -30.64   0.38    1.10    --  -49.70 -77.00-150.00   72
 59  \w    -98.00 -46.70   0.38    1.10    --  -49.70 -23.00  90.65  135
 60  \w    -71.00 -38.70   0.38    1.10    --  -49.70 -57.00-150.00   85
 61  \w    -58.00 -30.64   0.38    1.10    --  -49.70 -77.00 150.00   72
 62  \w    -58.00 -30.64   0.38    1.10    --  -49.70 -77.00-180.00   72
 63  \w    -65.00 -38.78   0.38    1.10    --  -49.70 -57.00  60.00   69
 64  \w    -91.00 -44.64   0.38    1.10    --  -49.70   0.00-150.00  122
 65  \w    -64.00 -30.94   0.38    1.10    --  -49.70 -77.00  30.00   87
 66  \w    -86.00 -58.64   0.38    1.10    --  -49.70 125.00  90.00   72
 67  \w    -68.00 -30.76   0.38    1.10    --  -49.70 -77.00 120.00   98
 68  \w    -98.00 -44.80   0.38    1.10    --  -49.70 -37.00 120.00  140
 69  \w    -89.00 -46.82   0.38    1.10    --  -49.70 -19.00 150.00  111
 70  \w    -58.00 -30.64   0.38    1.10    --  -49.70 -77.00 -30.00   72
 71  \w    -58.00 -30.64   0.38    1.10    --  -49.70 -77.00 -90.00   72
 72  \w    -57.00 -30.78   0.38    1.10    --  -49.70 -77.00 -60.00   69
 73  \w    -58.00 -30.64   0.38    1.10    --  -49.70 -77.00  90.00   72
 74  \w    -76.00 -40.66   0.38    1.10    --  -49.70 -52.00 114.08   93
 75  \w    -60.00 -30.74   0.38    1.10    --  -49.70 -77.00-120.00   77
 76  \w     57.00 107.16   0.38    1.10    --   49.70  19.00 -30.00  132
 77  \w     45.00  78.06   0.38    1.10    --   49.70  37.00   0.00   87
 78  \w     43.00  71.12   0.38    1.10    --   49.70  57.00-120.00   74
 79  \w     44.00  89.22   0.38    1.10    --   49.70  37.00-180.00  119
 80  \w     39.00  64.08   0.38    1.10    --   49.70  57.00-150.00   66
 81  \w    -98.00 -71.78   0.38    4.40    --  -90.00 -76.00 -14.11   69
 82  \w    -97.00 -70.78   0.38    4.40    --  -90.00 -77.00   0.00   69
 83  \w    -99.00 -72.78   0.38    4.40    --  -90.00 -73.00-115.83   69
 84  \w    -97.00 -70.78   0.38    4.40    --  -90.00 -77.00  32.53   69
 85  \w    -99.00 -71.64   0.38    4.40    --  -90.00 -75.00   9.02   72
 86  \w    -98.00 -71.78   0.38    4.40    --  -90.00 -76.00-170.91   69
 87  \w   -160.00-134.92   0.38    4.40    --  -90.00 -77.00 160.73   66
 88  \w   -100.00 -73.78   0.38    4.40    --  -90.00 -71.00 104.69   69
 89  \w   -160.00-133.78   0.38    4.40    --  -90.00 -75.00 103.97   69
 90  \w    -99.00 -72.78   0.38    4.40    --  -90.00 -75.00 103.97   69
 91  \w   -101.00 -74.78   0.38    4.40    --  -90.00 -74.00 169.01   69
 92  \w   -100.00 -73.78   0.38    4.40    --  -90.00 -70.00 -58.44   69
 93  \w    -96.00 -70.92   0.38    4.40    --  -90.00 -77.00 160.73   66
 94  \w    -98.00 -72.92   0.38    4.40    --  -90.00 -73.00  56.30   66
 95  \w    -98.00 -71.78   0.38    4.40    --  -90.00 -76.00 -40.47   69
 96  \w    -98.00 -71.78   0.38    4.40    --  -90.00 -76.00-175.32   69
 97  \w    -97.00 -70.78   0.38    4.40    --  -90.00 -77.00 -77.46   69
 98  \w    -99.00 -72.78   0.38    4.40    --  -90.00 -72.00-139.45   69
 99  \w   -105.00 -77.64   0.38    4.40    --  -90.00 -61.00  30.00   72
100  \w    -97.00 -70.78   0.38    4.40    --  -90.00 -77.00 -26.75   69
101  \w   -100.00 -72.64   0.38    4.40    --  -90.00 -73.00  13.94   72
102  \w   -102.00 -74.64   0.38    4.40    --  -90.00 -69.00 119.56   72
103  \w   -148.00-121.78   0.38    4.40    --  -90.00 -76.00  68.32   69
104  \w    -98.00 -71.78   0.38    4.40    --  -90.00 -75.00-144.08   69
105  \w    -97.00 -70.78   0.38    4.40    --  -90.00 -77.00 133.91   69
106  \w    -98.00 -70.64   0.38    4.40    --  -90.00 -77.00 -60.00   72
107  \w   -104.00 -77.78   0.38    4.40    --  -90.00 -61.00  60.00   69
108  \w    -97.00 -71.92   0.38    4.40    --  -90.00 -76.00  68.32   66
109  \w   -142.00-115.78   0.38    4.40    --  -90.00 -73.00  56.30   69
110  \w    -97.00 -70.78   0.38    4.40    --  -90.00 -77.00 150.00   69
111  \w    -97.00 -70.78   0.38    4.40    --  -90.00 -77.00  90.00   69
112  \w    -98.00 -71.78   0.38    4.40    --  -90.00 -75.00-101.01   69
113  \w    -98.00 -71.78   0.38    4.40    --  -90.00 -76.00-156.08   69
114  \w    -98.00 -71.78   0.38    4.40    --  -90.00 -75.00-125.59   69
115  \w    -97.00 -70.78   0.38    4.40    --  -90.00 -77.00 -90.00   69
116  \w   -101.00 -73.64   0.38    4.40    --  -90.00 -71.00-168.04   72
117  \w     93.00 133.28   0.38    4.40    --  111.50  77.00   0.00  106
118  \w    142.00 174.30   0.38    4.40    --  111.50  77.00-180.00   85
119  \w    140.00 167.36   0.38    4.40    --  111.50  72.00 146.96   72
120  \w     92.00 119.36   0.38    4.40    --  111.50  77.00-180.00   72
121  \w     93.00 119.22   0.38    4.40    --  111.50  77.00  60.00   69
122  \w    100.00 142.18   0.38    4.40    --  111.50  61.00 -30.00  111
123  \w     95.00 123.12   0.38    4.40    --  111.50  72.00 146.96   74
124  \w    146.00 176.02   0.38    4.40    --  111.50  45.00 -60.00   79
125  \w    117.00 143.22   0.38    4.40    --  111.50  45.00 -60.00   69
126  \w    142.00 174.30   0.38    4.40    --  111.50  60.00 -53.81   85
127  \w    151.00 177.22   0.38    4.40    --  111.50 125.00  30.00   69
128  \w     99.00 134.34   0.38    4.40    --  111.50  60.00 -53.81   93
129  \w     95.00 142.88   0.38    4.40    --  111.50 125.00  30.00  126
130  \w     99.00 125.22   0.38    4.40    --  111.50  61.00-150.00   69
131  \w     98.00 165.64   0.38    4.40    --  111.50  61.00 120.00  178
132  \w     50.00  76.22   0.38    4.40    --  111.50-125.00   0.00   69
133  \w    138.00 164.22   0.38    4.40    --  111.50  77.00  30.00   69
134  \w     92.00 117.08   0.38    4.40    --  111.50  77.00  30.00   66
135  \w     92.00 119.36   0.38    4.40    --  111.50  77.00 -30.00   72
136  \w    152.00 177.08   0.38    4.40    --  111.50  77.00 120.00   66
137  \w     92.00 126.20   0.38    4.40    --  111.50  77.00 120.00   90
138  \w    106.00 132.22   0.38    4.40    --  111.50 -81.00 138.47   69
139  \w     98.00 155.00   0.38    4.40    --  111.50  61.00 -90.00  150
140  \w     94.00 120.22   0.38    4.40    --  111.50  77.00 -60.00   69
141  \w     59.00  85.22   0.38    4.40    --  111.50 -81.00 138.47   69
142  \w     91.00 133.18   0.38    4.40    --  111.50 -83.00  12.66  111
143  \w     45.00  84.14   0.38    4.40    --  111.50-125.00 -60.00  103
144  \w     41.00  91.16   0.38    4.40    --  111.50-125.00-120.00  132
145  \w     42.00  72.78   0.38    4.40    --  111.50 -83.00  12.66   81
146  \w    142.00 172.02   0.38    4.40    --  111.50  61.00-180.00   79
147  \w     79.00 105.22   0.38    4.40    --  111.50 -97.00  59.73   69
148  \w     98.00 133.72   0.38    4.40    --  111.50  61.00-180.00   94
149  \w     41.00  67.22   0.38    4.40    --  111.50 -97.00  59.73   69
150  \w    133.00 159.22   0.38    4.40    --  111.50  61.00-120.00   69
151  \w     98.00 124.22   0.38    4.40    --  111.50  61.00-120.00   69
152  \w     96.00 122.22   0.38    4.40    --  111.50 -87.00 -18.77   69
153  \w    141.00 171.02   0.38    4.40    --  111.50  77.00 150.00   79
154  \w     92.00 129.24   0.38    4.40    --  111.50  77.00 150.00   98
155  \w     41.00  70.64   0.38    4.40    --  111.50 -87.00 -18.77   78
156  \w    129.00 176.12   0.38    4.40    --  111.50  77.00 -30.00  124
157  \w     99.00 148.02   0.38    4.40    --  111.50  61.00  30.00  129
158  \w    139.00 165.22   0.38    4.40    --  111.50  67.00-100.92   69
159  \w    139.00 172.82   0.38    4.40    --  111.50  77.00-150.00   89
160  \w     82.00 109.36   0.38    4.40    --  111.50-125.00   0.00   72
161  \w     92.00 119.36   0.38    4.40    --  111.50  77.00-150.00   72
162  \w    136.00 171.34   0.38    4.40    --  111.50  61.00-150.00   93
163  \w     96.00 136.28   0.38    4.40    --  111.50  67.00-100.92  106
164  \w    106.00 131.08   0.38    4.40    --  111.50 -88.00 -43.68   66
165  \w     80.00 106.22   0.38    4.40    --  111.50-125.00 -30.00   69
166  \w     41.00  68.36   0.38    4.40    --  111.50 -88.00 -43.68   72
167  \w     50.00  75.08   0.38    4.40    --  111.50-125.00 -30.00   66
168  \w     76.00 107.92   0.38    4.40    --  111.50-115.00-179.11   84
169  \w     55.00 105.16   0.38    4.40    --  111.50 -94.00  90.00  132
170  \w     92.00 127.34   0.38    4.40    --  111.50  77.00  90.00   93
171  \w     69.00 104.72   0.38    4.40    --  111.50 -94.00-150.00   94
172  \w    142.00 175.06   0.38    4.40    --  111.50  77.00 -90.00   87
173  \w     42.00  71.64   0.38    4.40    --  111.50-115.00-179.11   78
174  \w    149.00 177.12   0.38    4.40    --  111.50  77.00  60.00   74
175  \w     92.00 130.76   0.38    4.40    --  111.50  77.00 -90.00  102
176  \w     72.00 105.06   0.38    4.40    --  111.50 -94.00-180.00   87
177  \w     41.00  66.08   0.38    4.40    --  111.50 -61.00 150.00   66
178  \w    141.00 173.30   0.38    4.40    --  111.50  60.00-140.98   85
179  \w     98.00 124.22   0.38    4.40    --  111.50  61.00 150.00   69
180  \w     99.00 146.12   0.38    4.40    --  111.50  61.00  60.00  124
181  \w    100.00 126.22   0.38    4.40    --  111.50  60.00-140.98   69
182  \w     75.00 106.92   0.38    4.40    --  111.50-106.00-101.10   84
183  \w    135.00 177.18   0.38    4.40    --  111.50  30.00 150.00  111
184  \w    144.00 171.36   0.38    4.40    --  111.50  30.00  90.00   72
185  \w     65.00 105.66   0.38    4.40    --  111.50-125.00-180.00  107
186  \w    112.00 138.22   0.38    4.40    --  111.50  30.00  90.00   69
187  \w    150.00 176.22   0.38    4.40    --  111.50  63.00  -7.00   69
188  \w     43.00  69.22   0.38    4.40    --  111.50 -77.00  90.00   69
189  \w     98.00 124.22   0.38    4.40    --  111.50  61.00  90.00   69
190  \w     98.00 125.36   0.38    4.40    --  111.50  61.00 -60.00   72
191  \w    126.00 177.30   0.38    4.40    --  111.50  77.00-120.00  135
192  \w     41.00  67.22   0.38    4.40    --  111.50 -94.00-180.00   69
193  \w    150.00 176.22   0.38    4.40    --  111.50  61.00   0.00   69
194  \w     43.00  68.08   0.38    4.40    --  111.50 -94.00 -90.00   66
195  \w     71.00 105.20   0.38    4.40    --  111.50 -94.00 -90.00   90
196  \w     79.00 105.22   0.38    4.40    --  111.50 -94.00 150.00   69
197  \w    108.00 133.08   0.38    4.40    --  111.50  61.00   0.00   66
198  \w     93.00 120.36   0.38    4.40    --  111.50  77.00-120.00   72
199  \w     98.00 141.70   0.38    4.40    --  111.50  63.00  -7.00  115
200  \w     42.00  71.26   0.38    4.40    --  111.50-106.00-101.10   77
;
_diffrn_measurement_device 'four-circle diffractometer'
_diffrn_measurement_device_type 'XtaLAB Synergy, Dualflex, HyPix'
_diffrn_measurement_method '\w scans'
_diffrn_orient_matrix_type 'CrysAlisPro convention (1999,Acta A55,543-557)'
_diffrn_orient_matrix_UB_11 -0.1150841000
_diffrn_orient_matrix_UB_12 0.0199401000
_diffrn_orient_matrix_UB_13 -0.0963911000
_diffrn_orient_matrix_UB_21 0.1231079000
_diffrn_orient_matrix_UB_22 0.0208811000
_diffrn_orient_matrix_UB_23 -0.0288087000
_diffrn_orient_matrix_UB_31 0.0128946000
_diffrn_orient_matrix_UB_32 -0.0214657000
_diffrn_orient_matrix_UB_33 -0.1174713000
_diffrn_radiation_monochromator mirror
_diffrn_radiation_probe x-ray
_diffrn_radiation_type 'Cu K\a'
_diffrn_radiation_wavelength 1.54184
_diffrn_reflns_av_R_equivalents 0.0399
_diffrn_reflns_av_unetI/netI 0.0132
_diffrn_reflns_Laue_measured_fraction_full 0.9997
_diffrn_reflns_Laue_measured_fraction_max 0.9918
_diffrn_reflns_limit_h_max 11
_diffrn_reflns_limit_h_min -11
_diffrn_reflns_limit_k_max 54
_diffrn_reflns_limit_k_min -54
_diffrn_reflns_limit_l_max 12
_diffrn_reflns_limit_l_min -13
_diffrn_reflns_number 172476
_diffrn_reflns_point_group_measured_fraction_full 0.9997
_diffrn_reflns_point_group_measured_fraction_max 0.9918
_diffrn_reflns_theta_full 67.6840
_diffrn_reflns_theta_max 79.91
_diffrn_reflns_theta_min 4.13
_diffrn_source 'micro-focus sealed X-ray tube'
_diffrn_source_type 'PhotonJet (Cu) X-ray Source'
_exptl_absorpt_coefficient_mu 0.832
_exptl_absorpt_correction_T_max 0.962
_exptl_absorpt_correction_T_min 0.913
_exptl_absorpt_correction_type analytical
_exptl_absorpt_process_details
;
CrysAlisPro 1.171.42.55a (Rigaku Oxford Diffraction, 2022)
Analytical numeric absorption correction using a multifaceted crystal
model based on expressions derived by R.C. Clark & J.S. Reid.
(Clark, R. C. & Reid, J. S. (1995). Acta Cryst. A51, 887-897)
Empirical absorption correction using spherical harmonics,
implemented in SCALE3 ABSPACK scaling algorithm.
;
_exptl_crystal_colour 'clear colourless'
_exptl_crystal_colour_lustre clear
_exptl_crystal_colour_primary colourless
_exptl_crystal_density_diffrn 1.099
_exptl_crystal_description block
_exptl_crystal_F_000 1440.000
_exptl_crystal_size_max 0.14
_exptl_crystal_size_mid 0.09
_exptl_crystal_size_min 0.06
_refine_diff_density_max 0.2899
_refine_diff_density_min -0.1954
_refine_diff_density_rms 0.0288
_refine_ls_d_res_high 0.7830
_refine_ls_d_res_low 10.7058
_refine_ls_goodness_of_fit_ref 1.0991
_refine_ls_hydrogen_treatment refall
_refine_ls_matrix_type full
_refine_ls_number_constraints 0
_refine_ls_number_parameters 991
_refine_ls_number_reflns 8631
_refine_ls_number_restraints 6
_refine_ls_restrained_S_all 1.0987
_refine_ls_R_factor_all 0.0257
_refine_ls_R_factor_gt 0.0230
_refine_ls_shift/su_max 0.0005
_refine_ls_shift/su_mean 0.0000
_refine_ls_structure_factor_coef Fsqd
_refine_ls_weighting_details 'w=1/[\s^2^(Fo^2^)+(0.0195P)^2^+0.5468P] where P=(Fo^2^+2Fc^2^)/3'
_refine_ls_weighting_scheme calc
_refine_ls_wR_factor_gt 0.0545
_refine_ls_wR_factor_ref 0.0557
_reflns_Friedel_coverage 0.0
_reflns_limit_h_max 11
_reflns_limit_h_min -11
_reflns_limit_k_max 54
_reflns_limit_k_min 0
_reflns_limit_l_max 13
_reflns_limit_l_min 0
_reflns_number_gt 7954
_reflns_number_total 8631
_reflns_threshold_expression I>=2u(I)
_cod_data_source_file d3sc03433j2.cif
_cod_data_source_block MS116V2
_cod_depositor_comments 'Adding full bibliography for 1569871--1569873.cif.'
_cod_database_code 1569871
_chemical_oxdiff_formula 'C45 H62 B O P'
_olex2_refinement_description
;
1. Uiso/Uaniso restraints and constraints
Uanis(H25) \\sim Ueq: with sigma of 0.005 and sigma for terminal atoms of 0.01
;
_olex2_submission_special_instructions 'No special instructions were received'
_oxdiff_exptl_absorpt_empirical_details
;
Empirical correction (ABSPACK) includes:
- Absorption correction using spherical harmonics
- Frame scaling
- B-factor correction
;
_oxdiff_exptl_absorpt_empirical_full_max 1.566
_oxdiff_exptl_absorpt_empirical_full_min 0.586

loop_
_space_group_symop_id
_space_group_symop_operation_xyz
1 x,y,z
2 -x,y+1/2,-z+1/2
3 -x,-y,-z
4 x,-y-1/2,z-1/2

loop_
_atom_site_label
_atom_site_type_symbol
_atom_site_fract_x
_atom_site_fract_y
_atom_site_fract_z
_atom_site_U_iso_or_equiv
_atom_site_adp_type
_atom_site_occupancy
_atom_site_refinement_flags_posn
_atom_site_refinement_flags_adp
P1 P 0.90068(2) 0.358889(4) 0.36204(2) 0.02797(5) Uani 1.000000 . .
O1 O 0.80239(5) 0.376115(12) 0.49306(5) 0.02664(11) Uani 1.000000 . .
C1 C 0.61260(8) 0.345307(16) 0.35189(7) 0.02418(14) Uani 1.000000 . .
C2 C 0.47614(9) 0.331339(18) 0.30380(8) 0.02940(16) Uani 1.000000 . .
H2 H 0.3894(11) 0.3352(2) 0.3556(11) 0.050(3) Uani 1.000000 . .
C3 C 0.45098(10) 0.312778(19) 0.18884(9) 0.03520(18) Uani 1.000000 . .
H3 H 0.3426(11) 0.3026(3) 0.1513(11) 0.057(3) Uani 1.000000 . .
C4 C 0.56236(10) 0.308401(19) 0.12109(9) 0.03562(18) Uani 1.000000 . .
H4 H 0.5423(12) 0.2948(3) 0.0271(11) 0.057(3) Uani 1.000000 . .
C5 C 0.70031(10) 0.321823(18) 0.16913(8) 0.03147(17) Uani 1.000000 . .
H5 H 0.7867(11) 0.3181(2) 0.1140(10) 0.050(3) Uani 1.000000 . .
C6 C 0.72569(8) 0.340079(16) 0.28546(7) 0.02557(15) Uani 1.000000 . .
C7 C 1.01905(10) 0.34067(2) 0.50838(10) 0.03797(19) Uani 1.000000 . .
H7a H 1.0918(15) 0.3579(3) 0.5607(14) 0.086(5) Uani 1.000000 . .
H7b H 0.9536(13) 0.3321(3) 0.5776(12) 0.064(3) Uani 1.000000 . .
H7c H 1.0837(14) 0.3222(3) 0.4779(13) 0.079(4) Uani 1.000000 . .
C8 C 1.01037(11) 0.34395(3) 0.24281(12) 0.0429(2) Uani 1.000000 . .
H8a H 1.1219(11) 0.3533(3) 0.2808(13) 0.065(4) Uani 1.000000 . .
H8b H 1.0193(12) 0.3188(3) 0.2470(13) 0.064(3) Uani 1.000000 . .
H8c H 0.9656(14) 0.3518(3) 0.1368(12) 0.065(4) Uani 1.000000 . .
C9 C 0.92411(13) 0.39981(2) 0.32352(12) 0.0421(2) Uani 1.000000 . .
H9a H 0.8201(16) 0.4125(3) 0.3139(18) 0.094(5) Uani 1.000000 . .
H9b H 1.000(2) 0.4094(3) 0.4029(17) 0.114(6) Uani 1.000000 . .
H9c H 0.9581(17) 0.4023(3) 0.2297(14) 0.088(5) Uani 1.000000 . .
C10 C 0.54761(7) 0.382670(15) 0.54944(7) 0.02136(13) Uani 1.000000 . .
C11 C 0.50750(8) 0.366660(16) 0.65572(7) 0.02255(14) Uani 1.000000 . .
C12 C 0.39114(8) 0.377783(17) 0.70720(8) 0.02705(15) Uani 1.000000 . .
H12 H 0.3618(11) 0.3657(2) 0.7902(10) 0.044(3) Uani 1.000000 . .
C13 C 0.31531(9) 0.404660(18) 0.65484(8) 0.02905(16) Uani 1.000000 . .
H13 H 0.2248(11) 0.4128(2) 0.6938(11) 0.048(3) Uani 1.000000 . .
C14 C 0.36033(8) 0.421619(17) 0.55514(8) 0.02738(15) Uani 1.000000 . .
H14 H 0.3066(11) 0.4433(2) 0.5193(11) 0.048(3) Uani 1.000000 . .
C15 C 0.47693(8) 0.411087(15) 0.50305(7) 0.02249(14) Uani 1.000000 . .
C16 C 0.59622(8) 0.339204(16) 0.72050(7) 0.02325(14) Uani 1.000000 . .
C17 C 0.53606(8) 0.308915(16) 0.71265(7) 0.02481(15) Uani 1.000000 . .
C18 C 0.62079(8) 0.284172(18) 0.77906(8) 0.02740(15) Uani 1.000000 . .
H18 H 0.5714(10) 0.2614(2) 0.7723(10) 0.047(3) Uani 1.000000 . .
C19 C 0.76366(8) 0.288524(17) 0.85247(7) 0.02665(15) Uani 1.000000 . .
C20 C 0.82266(9) 0.318626(18) 0.85784(7) 0.02716(15) Uani 1.000000 . .
H20 H 0.9341(10) 0.3221(2) 0.9150(10) 0.044(3) Uani 1.000000 . .
C21 C 0.74213(8) 0.344128(17) 0.79516(7) 0.02526(15) Uani 1.000000 . .
C22 C 0.37995(8) 0.301973(18) 0.63669(8) 0.02982(16) Uani 1.000000 . .
H22 H 0.3360(10) 0.3230(2) 0.5815(10) 0.040(2) Uani 1.000000 . .
C23 C 0.37366(12) 0.27573(2) 0.53340(11) 0.0413(2) Uani 1.000000 . .
H23a H 0.4473(14) 0.2810(3) 0.4649(13) 0.066(3) Uani 1.000000 . .
H23b H 0.4048(13) 0.2535(3) 0.5836(12) 0.070(4) Uani 1.000000 . .
H23c H 0.2637(13) 0.2729(3) 0.4744(12) 0.069(4) Uani 1.000000 . .
C24 C 0.28374(11) 0.29375(3) 0.73389(13) 0.0458(2) Uani 1.000000 . .
H24a H 0.3249(12) 0.2730(3) 0.7932(13) 0.068(4) Uani 1.000000 . .
H24b H 0.2825(13) 0.3119(3) 0.8047(13) 0.068(4) Uani 1.000000 . .
H24c H 0.1735(12) 0.2891(3) 0.6799(13) 0.076(4) Uani 1.000000 . .
C25 C 0.85748(9) 0.262082(19) 0.92543(9) 0.03339(17) Uani 1.000000 . .
H25 H 0.9508(13) 0.2718(2) 1.0107(10) 0.060(3) Uani 1.000000 . U
C26 C 0.95021(13) 0.24775(3) 0.83634(13) 0.0510(3) Uani 1.000000 . .
H26a H 0.8701(16) 0.2371(4) 0.7411(13) 0.086(5) Uani 1.000000 . .
H26b H 1.0215(14) 0.2659(3) 0.8111(19) 0.109(6) Uani 1.000000 . .
H26c H 1.0264(14) 0.2298(3) 0.8931(16) 0.095(5) Uani 1.000000 . .
C27 C 0.76934(11) 0.23690(2) 0.97687(10) 0.03750(19) Uani 1.000000 . .
H27a H 0.6996(15) 0.2471(3) 1.0391(12) 0.070(4) Uani 1.000000 . .
H27b H 0.6987(13) 0.2241(3) 0.8919(11) 0.066(4) Uani 1.000000 . .
H27c H 0.8450(13) 0.2203(3) 1.0399(11) 0.063(3) Uani 1.000000 . .
C28 C 0.80821(9) 0.376875(18) 0.81577(8) 0.03091(17) Uani 1.000000 . .
H28 H 0.7731(11) 0.3892(2) 0.7201(10) 0.045(3) Uani 1.000000 . .
C29 C 0.97613(10) 0.37733(2) 0.85302(10) 0.0386(2) Uani 1.000000 . .
H29a H 1.0207(11) 0.3680(3) 0.9522(11) 0.055(3) Uani 1.000000 . .
H29b H 1.0228(12) 0.3642(3) 0.7794(12) 0.064(3) Uani 1.000000 . .
H29c H 1.0144(12) 0.4016(3) 0.8546(12) 0.064(3) Uani 1.000000 . .
C30 C 0.74777(13) 0.39459(2) 0.92121(11) 0.0428(2) Uani 1.000000 . .
H30a H 0.6307(13) 0.3965(3) 0.8919(12) 0.064(3) Uani 1.000000 . .
H30b H 0.7739(14) 0.3829(3) 1.0165(11) 0.064(3) Uani 1.000000 . .
H30c H 0.7945(15) 0.4177(3) 0.9338(13) 0.079(4) Uani 1.000000 . .
C31 C 0.53648(8) 0.431222(15) 0.40743(7) 0.02295(14) Uani 1.000000 . .
C32 C 0.65197(8) 0.452176(16) 0.46070(7) 0.02552(15) Uani 1.000000 . .
C33 C 0.70828(9) 0.471046(17) 0.37308(8) 0.02857(16) Uani 1.000000 . .
H33 H 0.7965(10) 0.4867(2) 0.4164(10) 0.047(3) Uani 1.000000 . .
C34 C 0.65467(8) 0.469852(17) 0.23420(8) 0.02777(15) Uani 1.000000 . .
C35 C 0.54133(8) 0.449152(17) 0.18372(8) 0.02769(15) Uani 1.000000 . .
H35 H 0.4969(11) 0.4482(2) 0.0732(9) 0.046(3) Uani 1.000000 . .
C36 C 0.48088(8) 0.429879(16) 0.26758(7) 0.02452(14) Uani 1.000000 . .
C37 C 0.71494(9) 0.455475(18) 0.61104(8) 0.03081(17) Uani 1.000000 . .
H37 H 0.6687(11) 0.4376(2) 0.6634(10) 0.051(3) Uani 1.000000 . .
C38 C 0.67289(16) 0.48694(3) 0.66238(12) 0.0500(3) Uani 1.000000 . .
H38a H 0.7219(19) 0.5063(3) 0.6140(14) 0.090(5) Uani 1.000000 . .
H38b H 0.5548(17) 0.4896(3) 0.6382(14) 0.086(5) Uani 1.000000 . .
H38c H 0.7106(15) 0.4880(3) 0.7682(12) 0.070(4) Uani 1.000000 . .
C39 C 0.88126(11) 0.45104(3) 0.64815(11) 0.0427(2) Uani 1.000000 . .
H39a H 0.9134(14) 0.4281(3) 0.6133(13) 0.074(4) Uani 1.000000 . .
H39b H 0.9359(12) 0.4689(3) 0.6037(13) 0.073(4) Uani 1.000000 . .
H39c H 0.9189(12) 0.4526(3) 0.7545(11) 0.058(3) Uani 1.000000 . .
C40 C 0.71698(10) 0.490355(19) 0.13981(9) 0.03393(18) Uani 1.000000 . .
H40 H 0.6464(13) 0.4872(3) 0.0346(9) 0.058(3) Uani 1.000000 . .
C41 C 0.87224(13) 0.48035(3) 0.13591(14) 0.0466(2) Uani 1.000000 . .
H41a H 0.9445(14) 0.4825(3) 0.2373(15) 0.070(4) Uani 1.000000 . .
H41b H 0.8757(15) 0.4566(3) 0.1060(14) 0.083(4) Uani 1.000000 . .
H41c H 0.9138(15) 0.4948(3) 0.0657(14) 0.081(4) Uani 1.000000 . .
C42 C 0.71351(13) 0.52485(2) 0.17734(11) 0.0408(2) Uani 1.000000 . .
H42a H 0.6018(13) 0.5316(3) 0.1736(14) 0.071(4) Uani 1.000000 . .
H42b H 0.7848(14) 0.5289(3) 0.2806(11) 0.059(3) Uani 1.000000 . .
H42c H 0.7546(15) 0.5394(2) 0.1044(12) 0.069(4) Uani 1.000000 . .
C43 C 0.35109(8) 0.409457(18) 0.20382(8) 0.02744(15) Uani 1.000000 . .
H43 H 0.3369(10) 0.3921(2) 0.2788(9) 0.042(2) Uani 1.000000 . .
C44 C 0.21169(10) 0.42949(2) 0.16854(10) 0.03552(18) Uani 1.000000 . .
H44a H 0.1876(11) 0.4394(3) 0.2580(12) 0.058(3) Uani 1.000000 . .
H44b H 0.2258(12) 0.4486(3) 0.0995(12) 0.062(3) Uani 1.000000 . .
H44c H 0.1167(11) 0.4159(3) 0.1176(11) 0.060(3) Uani 1.000000 . .
C45 C 0.37254(11) 0.39208(2) 0.07887(9) 0.03413(18) Uani 1.000000 . .
H45a H 0.3707(12) 0.4077(3) -0.0047(10) 0.056(3) Uani 1.000000 . .
H45b H 0.4778(13) 0.3801(3) 0.0997(11) 0.055(3) Uani 1.000000 . .
H45c H 0.2832(12) 0.3750(3) 0.0463(11) 0.057(3) Uani 1.000000 . .
B1 B 0.66230(9) 0.368607(18) 0.47303(8) 0.02222(15) Uani 1.000000 . .

loop_
_atom_site_aniso_label
_atom_site_aniso_U_11
_atom_site_aniso_U_22
_atom_site_aniso_U_33
_atom_site_aniso_U_12
_atom_site_aniso_U_13
_atom_site_aniso_U_23
P1 0.02463(9) 0.02675(10) 0.03349(10) 0.00056(7) 0.00866(7) 0.00192(7)
O1 0.0235(2) 0.0267(3) 0.0299(3) -0.00246(19) 0.0064(2) -0.0020(2)
C1 0.0250(3) 0.0220(3) 0.0255(3) 0.0007(3) 0.0059(3) -0.0015(3)
C2 0.0266(4) 0.0269(4) 0.0340(4) -0.0019(3) 0.0055(3) -0.0052(3)
H2 0.036(6) 0.045(7) 0.068(8) -0.006(5) 0.013(6) -0.010(6)
C3 0.0336(4) 0.0310(4) 0.0377(4) -0.0030(3) 0.0016(4) -0.0087(3)
H3 0.036(6) 0.060(7) 0.066(8) -0.007(6) -0.003(5) -0.016(6)
C4 0.0427(5) 0.0316(4) 0.0308(4) 0.0012(3) 0.0049(4) -0.0081(3)
H4 0.062(8) 0.063(8) 0.043(7) -0.007(6) 0.007(6) -0.020(6)
C5 0.0373(4) 0.0304(4) 0.0274(4) 0.0034(3) 0.0089(3) -0.0037(3)
H5 0.051(7) 0.060(7) 0.049(7) 0.004(5) 0.034(6) -0.008(6)
C6 0.0285(4) 0.0239(3) 0.0253(3) 0.0027(3) 0.0082(3) 0.0002(3)
C7 0.0295(4) 0.0383(5) 0.0417(5) 0.0053(4) -0.0008(4) -0.0016(4)
H7a 0.088(10) 0.058(8) 0.086(10) -0.018(8) -0.029(8) -0.004(7)
H7b 0.056(8) 0.080(9) 0.056(8) 0.017(7) 0.015(7) 0.031(7)
H7c 0.079(9) 0.089(10) 0.065(9) 0.045(8) 0.009(7) -0.008(7)
C8 0.0375(5) 0.0459(6) 0.0515(6) 0.0050(4) 0.0229(4) -0.0007(5)
H8a 0.022(6) 0.072(9) 0.099(10) -0.003(6) 0.009(6) -0.008(7)
H8b 0.054(8) 0.064(8) 0.086(9) 0.018(6) 0.038(7) 0.007(7)
H8c 0.077(9) 0.077(9) 0.046(7) 0.018(7) 0.026(7) 0.021(7)
C9 0.0468(6) 0.0306(4) 0.0540(6) -0.0055(4) 0.0224(5) 0.0045(4)
H9a 0.072(10) 0.057(9) 0.168(16) 0.027(8) 0.060(11) 0.046(10)
H9b 0.154(16) 0.061(9) 0.102(12) -0.051(10) -0.023(11) 0.025(9)
H9c 0.136(13) 0.067(9) 0.084(10) -0.007(9) 0.072(10) 0.011(8)
C10 0.0233(3) 0.0187(3) 0.0223(3) -0.0006(2) 0.0056(3) 0.0003(2)
C11 0.0252(3) 0.0198(3) 0.0231(3) -0.0007(3) 0.0065(3) 0.0009(3)
C12 0.0322(4) 0.0234(3) 0.0283(4) 0.0010(3) 0.0126(3) 0.0022(3)
H12 0.057(7) 0.041(6) 0.040(6) 0.011(5) 0.021(5) 0.009(5)
C13 0.0318(4) 0.0245(4) 0.0347(4) 0.0033(3) 0.0157(3) 0.0017(3)
H13 0.052(7) 0.039(6) 0.065(7) 0.004(5) 0.037(6) 0.007(5)
C14 0.0310(4) 0.0208(3) 0.0323(4) 0.0034(3) 0.0114(3) 0.0024(3)
H14 0.055(7) 0.036(6) 0.061(7) 0.011(5) 0.027(6) 0.014(5)
C15 0.0256(3) 0.0184(3) 0.0238(3) -0.0003(3) 0.0064(3) 0.0009(3)
C16 0.0254(3) 0.0211(3) 0.0229(3) -0.0010(3) 0.0048(3) 0.0021(3)
C17 0.0247(4) 0.0207(3) 0.0280(4) -0.0009(3) 0.0041(3) 0.0035(3)
C18 0.0266(4) 0.0218(4) 0.0319(4) -0.0001(3) 0.0031(3) 0.0046(3)
H18 0.043(6) 0.034(6) 0.059(7) -0.004(5) 0.000(5) 0.006(5)
C19 0.0261(4) 0.0251(4) 0.0272(4) 0.0013(3) 0.0029(3) 0.0037(3)
C20 0.0266(4) 0.0269(4) 0.0258(4) -0.0011(3) 0.0016(3) 0.0024(3)
H20 0.035(6) 0.040(6) 0.047(6) -0.005(5) -0.009(5) 0.006(5)
C21 0.0276(4) 0.0235(3) 0.0234(3) -0.0029(3) 0.0032(3) 0.0011(3)
C22 0.0243(4) 0.0239(4) 0.0387(4) -0.0018(3) 0.0022(3) 0.0072(3)
H22 0.034(5) 0.033(5) 0.049(6) -0.000(4) 0.002(5) 0.009(5)
C23 0.0362(5) 0.0282(5) 0.0506(6) -0.0034(4) -0.0079(4) -0.0022(4)
H23a 0.071(9) 0.059(8) 0.068(9) -0.012(7) 0.017(7) -0.007(7)
H23b 0.082(9) 0.038(7) 0.074(9) 0.001(6) -0.013(7) 0.003(6)
H23c 0.056(8) 0.055(8) 0.081(9) -0.002(6) -0.015(7) -0.018(7)
C24 0.0301(5) 0.0493(6) 0.0589(7) -0.0018(4) 0.0119(5) 0.0204(5)
H24a 0.056(8) 0.072(9) 0.078(9) 0.004(7) 0.019(7) 0.040(8)
H24b 0.060(8) 0.085(10) 0.069(9) 0.010(7) 0.033(7) 0.009(8)
H24c 0.035(7) 0.099(10) 0.089(10) -0.006(7) 0.006(7) 0.038(8)
C25 0.0307(4) 0.0298(4) 0.0369(4) 0.0038(3) 0.0022(3) 0.0077(3)
H25 0.080(7) 0.040(5) 0.038(5) -0.012(4) -0.032(4) 0.007(4)
C26 0.0421(5) 0.0504(6) 0.0644(7) 0.0168(5) 0.0205(5) 0.0152(5)
H26a 0.085(10) 0.102(12) 0.054(9) 0.015(9) -0.018(8) -0.015(8)
H26b 0.052(8) 0.065(9) 0.23(2) 0.007(7) 0.070(10) 0.052(11)
H26c 0.072(9) 0.086(10) 0.128(13) 0.051(8) 0.021(9) 0.049(9)
C27 0.0426(5) 0.0301(4) 0.0389(5) 0.0048(4) 0.0075(4) 0.0092(4)
H27a 0.112(10) 0.055(8) 0.058(8) 0.028(7) 0.051(8) 0.014(6)
H27b 0.070(8) 0.058(8) 0.054(7) -0.015(6) -0.020(6) -0.009(6)
H27c 0.074(8) 0.054(7) 0.057(7) 0.021(6) 0.007(6) 0.025(6)
C28 0.0356(4) 0.0268(4) 0.0267(4) -0.0073(3) -0.0004(3) 0.0009(3)
H28 0.055(7) 0.038(6) 0.036(6) -0.011(5) -0.006(5) 0.009(5)
C29 0.0358(5) 0.0404(5) 0.0349(5) -0.0132(4) -0.0014(4) 0.0034(4)
H29a 0.046(7) 0.065(7) 0.048(7) -0.019(6) -0.004(5) 0.009(6)
H29b 0.047(7) 0.084(9) 0.064(8) -0.014(6) 0.017(6) -0.023(7)
H29c 0.053(7) 0.062(8) 0.067(8) -0.022(6) -0.008(6) 0.013(6)
C30 0.0501(6) 0.0346(5) 0.0401(5) -0.0038(4) 0.0032(4) -0.0106(4)
H30a 0.046(7) 0.068(8) 0.075(9) 0.005(6) 0.013(6) -0.031(7)
H30b 0.088(9) 0.063(8) 0.041(7) 0.001(7) 0.017(7) -0.008(6)
H30c 0.098(10) 0.050(8) 0.088(10) -0.018(7) 0.017(8) -0.027(7)
C31 0.0251(3) 0.0187(3) 0.0251(3) -0.0012(3) 0.0060(3) 0.0016(3)
C32 0.0276(4) 0.0206(3) 0.0275(4) -0.0031(3) 0.0046(3) 0.0014(3)
C33 0.0295(4) 0.0230(3) 0.0325(4) -0.0053(3) 0.0058(3) 0.0019(3)
H33 0.037(6) 0.043(6) 0.054(7) -0.007(5) 0.001(5) -0.001(5)
C34 0.0298(4) 0.0245(3) 0.0300(4) -0.0039(3) 0.0090(3) 0.0029(3)
C35 0.0306(4) 0.0268(4) 0.0264(4) -0.0049(3) 0.0082(3) 0.0027(3)
H35 0.065(7) 0.049(7) 0.024(6) -0.011(5) 0.009(5) 0.004(5)
C36 0.0268(3) 0.0222(3) 0.0248(4) -0.0029(3) 0.0065(3) 0.0015(3)
C37 0.0365(4) 0.0240(4) 0.0293(4) -0.0054(3) 0.0023(3) 0.0001(3)
H37 0.058(7) 0.056(7) 0.036(6) -0.010(6) 0.008(5) 0.006(5)
C38 0.0703(8) 0.0399(6) 0.0365(6) 0.0089(5) 0.0059(5) -0.0088(4)
H38a 0.161(15) 0.039(8) 0.075(10) -0.006(9) 0.035(10) 0.004(7)
H38b 0.078(10) 0.102(12) 0.073(10) 0.024(9) 0.009(8) -0.025(8)
H38c 0.106(10) 0.059(8) 0.045(7) 0.015(7) 0.018(7) -0.014(6)
C39 0.0382(5) 0.0437(5) 0.0397(5) -0.0055(4) -0.0047(4) 0.0013(4)
H39a 0.068(9) 0.068(9) 0.080(10) 0.023(7) 0.005(7) -0.014(8)
H39b 0.051(7) 0.077(9) 0.085(10) -0.016(7) 0.002(7) 0.020(8)
H39c 0.064(8) 0.063(8) 0.038(7) -0.001(6) -0.008(6) 0.010(6)
C40 0.0398(4) 0.0297(4) 0.0349(4) -0.0078(3) 0.0141(4) 0.0030(3)
H40 0.080(8) 0.070(8) 0.015(5) -0.031(6) -0.004(5) 0.003(5)
C41 0.0498(6) 0.0386(5) 0.0608(7) -0.0062(4) 0.0321(5) -0.0023(5)
H41a 0.056(8) 0.075(9) 0.082(10) 0.004(7) 0.025(8) 0.000(8)
H41b 0.096(10) 0.056(8) 0.116(12) -0.014(7) 0.060(9) -0.027(8)
H41c 0.097(10) 0.072(9) 0.095(10) -0.005(8) 0.065(9) 0.014(8)
C42 0.0528(6) 0.0276(4) 0.0449(5) -0.0013(4) 0.0172(5) 0.0090(4)
H42a 0.048(7) 0.060(8) 0.105(11) 0.003(6) 0.018(7) 0.037(7)
H42b 0.083(9) 0.053(7) 0.036(7) -0.008(6) 0.004(6) 0.002(6)
H42c 0.112(11) 0.035(6) 0.070(8) -0.014(7) 0.039(8) 0.020(6)
C43 0.0299(4) 0.0271(4) 0.0250(4) -0.0057(3) 0.0057(3) 0.0014(3)
H43 0.038(6) 0.052(6) 0.032(5) -0.010(5) 0.003(5) -0.001(5)
C44 0.0278(4) 0.0424(5) 0.0368(5) -0.0034(4) 0.0083(4) -0.0004(4)
H44a 0.049(7) 0.073(8) 0.057(8) -0.001(6) 0.021(6) -0.006(6)
H44b 0.055(8) 0.064(8) 0.063(8) 0.002(6) 0.010(6) 0.026(7)
H44c 0.037(6) 0.075(8) 0.058(7) -0.007(6) -0.007(6) -0.008(6)
C45 0.0392(5) 0.0326(4) 0.0298(4) -0.0048(4) 0.0064(4) -0.0040(4)
H45a 0.076(8) 0.061(8) 0.035(6) -0.007(6) 0.019(6) -0.004(6)
H45b 0.056(7) 0.059(8) 0.052(7) 0.000(6) 0.017(6) -0.009(6)
H45c 0.055(7) 0.053(7) 0.060(7) -0.022(6) 0.007(6) -0.020(6)
B1 0.0227(4) 0.0206(3) 0.0239(4) -0.0004(3) 0.0064(3) 0.0003(3)

loop_
_atom_type_symbol
_atom_type_scat_dispersion_real
_atom_type_scat_dispersion_imag
_atom_type_scat_source
_atom_type_scat_dispersion_source
B 0.00963 0.00408 'NoSpherA2: Chem.Sci. 2021, DOI:10.1039/D0SC05526C' 'Henke, Gullikson and Davis, At. Data and Nucl. Data Tables, 1993, 54, 2'
C 0.01920 0.00962 'NoSpherA2: Chem.Sci. 2021, DOI:10.1039/D0SC05526C' 'Henke, Gullikson and Davis, At. Data and Nucl. Data Tables, 1993, 54, 2'
H 0.00000 0.00000 'NoSpherA2: Chem.Sci. 2021, DOI:10.1039/D0SC05526C' 'Henke, Gullikson and Davis, At. Data and Nucl. Data Tables, 1993, 54, 2'
O 0.05239 0.03377 'NoSpherA2: Chem.Sci. 2021, DOI:10.1039/D0SC05526C' 'Henke, Gullikson and Davis, At. Data and Nucl. Data Tables, 1993, 54, 2'
P 0.30360 0.43703 'NoSpherA2: Chem.Sci. 2021, DOI:10.1039/D0SC05526C' 'Henke, Gullikson and Davis, At. Data and Nucl. Data Tables, 1993, 54, 2'

loop_
_exptl_crystal_face_index_h
_exptl_crystal_face_index_k
_exptl_crystal_face_index_l
_exptl_crystal_face_perp_dist
6 7 0 0.0247
6 0 -2 0.0197
-1 28 0 0.0641
-1 -8 6 0.0716
0 -28 0 0.0296
1 3 -7 0.0504
-1 28 1 0.0685
-2 -2 7 0.0796
-6 -2 0 0.0338
-6 1 1 0.0412
-5 -6 -1 0.0392
-3 -3 6 0.0717
-2 -26 1 0.0405
1 -19 -5 0.0460
-6 -11 2 0.0450
-5 3 -2 0.0450
-6 10 0 0.0491
6 -7 -1 0.0214
6 0 1 0.0256

loop_
_geom_angle_atom_site_label_1
_geom_angle_atom_site_label_2
_geom_angle_atom_site_label_3
_geom_angle
_geom_angle_site_symmetry_1
_geom_angle_site_symmetry_3
_geom_angle_publ_flag
C6 P1 O1 86.67(3) . . ?
C7 P1 O1 83.72(4) . . ?
C7 P1 C6 118.57(4) . . ?
C8 P1 O1 175.16(4) . . ?
C8 P1 C6 98.17(4) . . ?
C8 P1 C7 93.88(5) . . ?
C9 P1 O1 83.34(4) . . ?
C9 P1 C6 118.12(5) . . ?
C9 P1 C7 120.65(5) . . ?
C9 P1 C8 94.34(5) . . ?
B1 O1 P1 114.45(5) . . ?
C6 C1 C2 119.62(7) . . ?
B1 C1 C2 129.01(7) . . ?
B1 C1 C6 111.31(6) . . ?
H2 C2 C1 119.5(5) . . ?
C3 C2 C1 120.32(8) . . ?
C3 C2 H2 120.1(5) . . ?
H3 C3 C2 119.2(6) . . ?
C4 C3 C2 119.80(8) . . ?
C4 C3 H3 121.0(6) . . ?
H4 C4 C3 120.6(6) . . ?
C5 C4 C3 120.57(8) . . ?
C5 C4 H4 118.8(6) . . ?
H5 C5 C4 119.3(6) . . ?
C6 C5 C4 119.44(8) . . ?
C6 C5 H5 121.2(6) . . ?
C1 C6 P1 115.08(5) . . ?
C5 C6 P1 124.70(6) . . ?
C5 C6 C1 120.21(7) . . ?
H7a C7 P1 108.4(7) . . ?
H7b C7 P1 110.4(6) . . ?
H7b C7 H7a 107.1(11) . . ?
H7c C7 P1 110.5(7) . . ?
H7c C7 H7a 108.4(11) . . ?
H7c C7 H7b 112.0(10) . . ?
H8a C8 P1 105.2(7) . . ?
H8b C8 P1 111.3(6) . . ?
H8b C8 H8a 107.0(9) . . ?
H8c C8 P1 112.8(6) . . ?
H8c C8 H8a 110.1(9) . . ?
H8c C8 H8b 110.2(9) . . ?
H9a C9 P1 110.3(7) . . ?
H9b C9 P1 108.0(7) . . ?
H9b C9 H9a 107.9(13) . . ?
H9c C9 P1 111.2(7) . . ?
H9c C9 H9a 107.9(11) . . ?
H9c C9 H9b 111.4(12) . . ?
C15 C10 C11 119.37(6) . . ?
B1 C10 C11 121.87(6) . . ?
B1 C10 C15 118.62(6) . . ?
C12 C11 C10 119.69(6) . . ?
C16 C11 C10 120.17(6) . . ?
C16 C11 C12 119.98(6) . . ?
H12 C12 C11 119.7(5) . . ?
C13 C12 C11 120.58(7) . . ?
C13 C12 H12 119.7(5) . . ?
H13 C13 C12 120.0(5) . . ?
C14 C13 C12 119.87(7) . . ?
C14 C13 H13 120.1(5) . . ?
H14 C14 C13 120.0(5) . . ?
C15 C14 C13 120.44(7) . . ?
C15 C14 H14 119.5(5) . . ?
C14 C15 C10 119.78(6) . . ?
C31 C15 C10 119.75(6) . . ?
C31 C15 C14 120.24(6) . . ?
C17 C16 C11 121.46(6) . . ?
C21 C16 C11 119.14(6) . . ?
C21 C16 C17 119.36(6) . . ?
C18 C17 C16 119.59(7) . . ?
C22 C17 C16 122.32(6) . . ?
C22 C17 C18 118.08(6) . . ?
H18 C18 C17 117.9(5) . . ?
C19 C18 C17 121.88(7) . . ?
C19 C18 H18 120.2(5) . . ?
C20 C19 C18 117.91(7) . . ?
C25 C19 C18 122.82(7) . . ?
C25 C19 C20 119.27(7) . . ?
H20 C20 C19 118.1(5) . . ?
C21 C20 C19 122.42(7) . . ?
C21 C20 H20 119.5(5) . . ?
C20 C21 C16 118.82(7) . . ?
C28 C21 C16 121.33(6) . . ?
C28 C21 C20 119.72(7) . . ?
H22 C22 C17 107.8(5) . . ?
C23 C22 C17 112.03(7) . . ?
C23 C22 H22 107.4(5) . . ?
C24 C22 C17 110.77(7) . . ?
C24 C22 H22 108.5(5) . . ?
C24 C22 C23 110.17(8) . . ?
H23a C23 C22 110.8(6) . . ?
H23b C23 C22 110.6(6) . . ?
H23b C23 H23a 109.6(10) . . ?
H23c C23 C22 110.4(6) . . ?
H23c C23 H23a 108.8(9) . . ?
H23c C23 H23b 106.6(9) . . ?
H24a C24 C22 111.2(6) . . ?
H24b C24 C22 112.1(7) . . ?
H24b C24 H24a 105.8(10) . . ?
H24c C24 C22 110.5(7) . . ?
H24c C24 H24a 108.1(9) . . ?
H24c C24 H24b 109.0(10) . . ?
H25 C25 C19 110.6(5) . . ?
C26 C25 C19 110.52(7) . . ?
C26 C25 H25 99.2(7) . . ?
C27 C25 C19 113.51(7) . . ?
C27 C25 H25 111.6(6) . . ?
C27 C25 C26 110.53(8) . . ?
H26a C26 C25 108.0(7) . . ?
H26b C26 C25 108.6(8) . . ?
H26b C26 H26a 112.9(12) . . ?
H26c C26 C25 110.5(8) . . ?
H26c C26 H26a 111.8(11) . . ?
H26c C26 H26b 105.1(10) . . ?
H27a C27 C25 111.2(6) . . ?
H27b C27 C25 110.7(6) . . ?
H27b C27 H27a 108.8(10) . . ?
H27c C27 C25 109.4(6) . . ?
H27c C27 H27a 107.7(9) . . ?
H27c C27 H27b 109.0(9) . . ?
H28 C28 C21 107.0(5) . . ?
C29 C28 C21 113.98(7) . . ?
C29 C28 H28 107.2(5) . . ?
C30 C28 C21 110.37(7) . . ?
C30 C28 H28 107.9(6) . . ?
C30 C28 C29 110.16(8) . . ?
H29a C29 C28 112.4(6) . . ?
H29b C29 C28 111.6(6) . . ?
H29b C29 H29a 108.9(9) . . ?
H29c C29 C28 109.2(6) . . ?
H29c C29 H29a 106.3(8) . . ?
H29c C29 H29b 108.1(9) . . ?
H30a C30 C28 111.3(6) . . ?
H30b C30 C28 111.4(6) . . ?
H30b C30 H30a 107.1(9) . . ?
H30c C30 C28 109.5(7) . . ?
H30c C30 H30a 108.9(10) . . ?
H30c C30 H30b 108.6(9) . . ?
C32 C31 C15 118.58(6) . . ?
C36 C31 C15 122.17(6) . . ?
C36 C31 C32 119.24(6) . . ?
C33 C32 C31 119.21(7) . . ?
C37 C32 C31 122.13(7) . . ?
C37 C32 C33 118.65(7) . . ?
H33 C33 C32 117.6(6) . . ?
C34 C33 C32 122.16(7) . . ?
C34 C33 H33 120.2(6) . . ?
C35 C34 C33 117.84(7) . . ?
C40 C34 C33 121.76(7) . . ?
C40 C34 C35 120.40(7) . . ?
H35 C35 C34 118.4(5) . . ?
C36 C35 C34 122.07(7) . . ?
C36 C35 H35 119.5(5) . . ?
C35 C36 C31 119.48(7) . . ?
C43 C36 C31 122.18(6) . . ?
C43 C36 C35 118.25(7) . . ?
H37 C37 C32 109.3(5) . . ?
C38 C37 C32 111.00(7) . . ?
C38 C37 H37 106.7(6) . . ?
C39 C37 C32 111.99(8) . . ?
C39 C37 H37 107.0(6) . . ?
C39 C37 C38 110.65(8) . . ?
H38a C38 C37 109.6(7) . . ?
H38b C38 C37 110.1(7) . . ?
H38b C38 H38a 109.0(11) . . ?
H38c C38 C37 109.6(6) . . ?
H38c C38 H38a 110.4(10) . . ?
H38c C38 H38b 108.1(10) . . ?
H39a C39 C37 111.5(7) . . ?
H39b C39 C37 111.4(6) . . ?
H39b C39 H39a 107.5(10) . . ?
H39c C39 C37 108.9(6) . . ?
H39c C39 H39a 109.4(9) . . ?
H39c C39 H39b 108.1(9) . . ?
H40 C40 C34 108.0(5) . . ?
C41 C40 C34 111.32(8) . . ?
C41 C40 H40 107.0(6) . . ?
C42 C40 C34 111.42(7) . . ?
C42 C40 H40 108.2(6) . . ?
C42 C40 C41 110.71(8) . . ?
H41a C41 C40 109.5(6) . . ?
H41b C41 C40 111.6(7) . . ?
H41b C41 H41a 107.2(11) . . ?
H41c C41 C40 110.3(7) . . ?
H41c C41 H41a 109.8(10) . . ?
H41c C41 H41b 108.3(10) . . ?
H42a C42 C40 109.0(7) . . ?
H42b C42 C40 110.1(6) . . ?
H42b C42 H42a 110.7(10) . . ?
H42c C42 C40 110.1(6) . . ?
H42c C42 H42a 108.2(9) . . ?
H42c C42 H42b 108.8(9) . . ?
H43 C43 C36 107.7(5) . . ?
C44 C43 C36 109.44(6) . . ?
C44 C43 H43 108.0(5) . . ?
C45 C43 C36 113.08(7) . . ?
C45 C43 H43 108.3(5) . . ?
C45 C43 C44 110.11(7) . . ?
H44a C44 C43 110.7(6) . . ?
H44b C44 C43 110.0(6) . . ?
H44b C44 H44a 109.3(9) . . ?
H44c C44 C43 111.7(6) . . ?
H44c C44 H44a 108.0(8) . . ?
H44c C44 H44b 107.0(9) . . ?
H45a C45 C43 112.3(6) . . ?
H45b C45 C43 110.6(6) . . ?
H45b C45 H45a 107.1(8) . . ?
H45c C45 C43 109.7(6) . . ?
H45c C45 H45a 107.3(8) . . ?
H45c C45 H45b 109.7(8) . . ?
C1 B1 O1 112.25(6) . . ?
C10 B1 O1 126.39(7) . . ?
C10 B1 C1 121.17(6) . . ?

loop_
_geom_bond_atom_site_label_1
_geom_bond_atom_site_label_2
_geom_bond_distance
_geom_bond_site_symmetry_2
_geom_bond_publ_flag
P1 O1 1.9395(6) . ?
P1 C6 1.8322(8) . ?
P1 C7 1.8205(9) . ?
P1 C8 1.8802(10) . ?
P1 C9 1.8204(9) . ?
O1 B1 1.3206(9) . ?
C1 C2 1.3942(10) . ?
C1 C6 1.4030(10) . ?
C1 B1 1.5757(10) . ?
C2 H2 1.082(10) . ?
C2 C3 1.3941(11) . ?
C3 H3 1.090(10) . ?
C3 C4 1.3927(13) . ?
C4 H4 1.102(10) . ?
C4 C5 1.3961(12) . ?
C5 H5 1.100(9) . ?
C5 C6 1.3980(11) . ?
C7 H7a 1.060(12) . ?
C7 H7b 1.101(12) . ?
C7 H7c 1.085(12) . ?
C8 H8a 1.103(10) . ?
C8 H8b 1.080(12) . ?
C8 H8c 1.120(11) . ?
C9 H9a 1.101(13) . ?
C9 H9b 1.036(15) . ?
C9 H9c 1.085(13) . ?
C10 C11 1.4084(10) . ?
C10 C15 1.4140(9) . ?
C10 B1 1.5868(10) . ?
C11 C12 1.3996(10) . ?
C11 C16 1.5027(9) . ?
C12 H12 1.083(9) . ?
C12 C13 1.3930(11) . ?
C13 H13 1.075(9) . ?
C13 C14 1.3949(11) . ?
C14 H14 1.078(9) . ?
C14 C15 1.3967(10) . ?
C15 C31 1.5050(9) . ?
C16 C17 1.4091(10) . ?
C16 C21 1.4193(10) . ?
C17 C18 1.4019(10) . ?
C17 C22 1.5187(10) . ?
C18 H18 1.076(9) . ?
C18 C19 1.3878(10) . ?
C19 C20 1.3987(10) . ?
C19 C25 1.5196(10) . ?
C20 H20 1.083(9) . ?
C20 C21 1.3963(10) . ?
C21 C28 1.5277(10) . ?
C22 H22 1.093(9) . ?
C22 C23 1.5347(13) . ?
C22 C24 1.5302(13) . ?
C23 H23a 1.114(13) . ?
C23 H23b 1.090(11) . ?
C23 H23c 1.074(11) . ?
C24 H24a 1.094(11) . ?
C24 H24b 1.063(14) . ?
C24 H24c 1.072(12) . ?
C25 H25 1.161(9) . ?
C25 C26 1.5262(14) . ?
C25 C27 1.5242(12) . ?
C26 H26a 1.177(13) . ?
C26 H26b 1.093(12) . ?
C26 H26c 1.117(11) . ?
C27 H27a 1.102(11) . ?
C27 H27b 1.109(10) . ?
C27 H27c 1.101(10) . ?
C28 H28 1.095(9) . ?
C28 C29 1.5310(12) . ?
C28 C30 1.5309(13) . ?
C29 H29a 1.080(11) . ?
C29 H29b 1.107(12) . ?
C29 H29c 1.098(11) . ?
C30 H30a 1.071(11) . ?
C30 H30b 1.073(12) . ?
C30 H30c 1.078(12) . ?
C31 C32 1.4144(10) . ?
C31 C36 1.4067(10) . ?
C32 C33 1.3980(10) . ?
C32 C37 1.5218(11) . ?
C33 H33 1.078(9) . ?
C33 C34 1.3947(11) . ?
C34 C35 1.3880(10) . ?
C34 C40 1.5185(10) . ?
C35 H35 1.112(9) . ?
C35 C36 1.4013(10) . ?
C36 C43 1.5174(10) . ?
C37 H37 1.080(10) . ?
C37 C38 1.5308(13) . ?
C37 C39 1.5281(13) . ?
C38 H38a 1.117(14) . ?
C38 H38b 1.082(14) . ?
C38 H38c 1.060(12) . ?
C39 H39a 1.109(12) . ?
C39 H39b 1.077(12) . ?
C39 H39c 1.066(10) . ?
C40 H40 1.134(9) . ?
C40 C41 1.5259(14) . ?
C40 C42 1.5284(12) . ?
C41 H41a 1.104(14) . ?
C41 H41b 1.063(12) . ?
C41 H41c 1.087(12) . ?
C42 H42a 1.078(12) . ?
C42 H42b 1.125(11) . ?
C42 H42c 1.108(10) . ?
C43 H43 1.099(10) . ?
C43 C44 1.5345(12) . ?
C43 C45 1.5324(11) . ?
C44 H44a 1.080(11) . ?
C44 H44b 1.108(11) . ?
C44 H44c 1.090(10) . ?
C45 H45a 1.083(11) . ?
C45 H45b 1.088(11) . ?
C45 H45c 1.103(10) . ?

loop_
_geom_torsion_atom_site_label_1
_geom_torsion_atom_site_label_2
_geom_torsion_atom_site_label_3
_geom_torsion_atom_site_label_4
_geom_torsion
_geom_torsion_site_symmetry_1
_geom_torsion_site_symmetry_2
_geom_torsion_site_symmetry_3
_geom_torsion_site_symmetry_4
_geom_torsion_publ_flag
P1 O1 B1 C1 4.05(5) . . . . ?
P1 O1 B1 C10 -170.87(4) . . . . ?
P1 C6 C1 C2 -178.28(5) . . . . ?
P1 C6 C1 B1 4.15(6) . . . . ?
P1 C6 C5 C4 179.32(7) . . . . ?
O1 B1 C1 C2 177.40(6) . . . . ?
O1 B1 C1 C6 -5.32(7) . . . . ?
O1 B1 C10 C11 -99.99(8) . . . . ?
O1 B1 C10 C15 84.31(8) . . . . ?
C1 C2 C3 C4 -0.56(9) . . . . ?
C1 C6 C5 C4 -1.14(8) . . . . ?
C1 B1 C10 C11 85.51(7) . . . . ?
C1 B1 C10 C15 -90.19(7) . . . . ?
C2 C3 C4 C5 1.57(10) . . . . ?
C3 C4 C5 C6 -0.72(10) . . . . ?
C10 C11 C12 C13 -0.43(8) . . . . ?
C10 C11 C16 C17 -115.41(7) . . . . ?
C10 C11 C16 C21 66.83(7) . . . . ?
C10 C15 C14 C13 1.48(8) . . . . ?
C10 C15 C31 C32 -84.13(7) . . . . ?
C10 C15 C31 C36 96.00(7) . . . . ?
C11 C12 C13 C14 -3.42(9) . . . . ?
C11 C16 C17 C18 -177.46(7) . . . . ?
C11 C16 C17 C22 1.17(8) . . . . ?
C11 C16 C21 C20 178.43(7) . . . . ?
C11 C16 C21 C28 2.61(8) . . . . ?
C12 C13 C14 C15 2.89(9) . . . . ?
C13 C14 C15 C31 -172.90(7) . . . . ?
C14 C15 C31 C32 90.25(7) . . . . ?
C14 C15 C31 C36 -89.62(7) . . . . ?
C15 C31 C32 C33 -179.94(6) . . . . ?
C15 C31 C32 C37 -1.44(8) . . . . ?
C15 C31 C36 C35 -179.77(7) . . . . ?
C15 C31 C36 C43 3.70(8) . . . . ?
C16 C17 C18 C19 -0.34(9) . . . . ?
C16 C17 C22 C23 126.32(8) . . . . ?
C16 C17 C22 C24 -110.22(9) . . . . ?
C16 C21 C20 C19 -1.57(8) . . . . ?
C16 C21 C28 C29 -159.53(8) . . . . ?
C16 C21 C28 C30 75.90(8) . . . . ?
C17 C18 C19 C20 -0.55(9) . . . . ?
C17 C18 C19 C25 179.91(7) . . . . ?
C18 C19 C20 C21 1.53(9) . . . . ?
C18 C19 C25 C26 93.18(9) . . . . ?
C18 C19 C25 C27 -31.66(9) . . . . ?
C19 C20 C21 C28 174.32(7) . . . . ?
C20 C21 C28 C29 24.68(8) . . . . ?
C20 C21 C28 C30 -99.89(8) . . . . ?
C31 C32 C33 C34 -0.24(8) . . . . ?
C31 C32 C37 C38 -109.62(9) . . . . ?
C31 C32 C37 C39 126.15(8) . . . . ?
C31 C36 C35 C34 -0.37(8) . . . . ?
C31 C36 C43 C44 99.67(8) . . . . ?
C31 C36 C43 C45 -137.17(8) . . . . ?
C32 C33 C34 C35 0.24(9) . . . . ?
C32 C33 C34 C40 -179.75(7) . . . . ?
C33 C34 C35 C36 0.07(9) . . . . ?
C33 C34 C40 C41 69.67(9) . . . . ?
C33 C34 C40 C42 -54.44(9) . . . . ?
C34 C35 C36 C43 176.30(7) . . . . ?
C35 C36 C43 C44 -76.90(8) . . . . ?
C35 C36 C43 C45 46.26(8) . . . . ?

loop_
_restr_U_iso_atom_site_label
_restr_U_iso_weight_param
H25 0.0100

loop_
_exptl_oxdiff_crystal_face_indexfrac_h
_exptl_oxdiff_crystal_face_indexfrac_k
_exptl_oxdiff_crystal_face_indexfrac_l
_exptl_oxdiff_crystal_face_x
_exptl_oxdiff_crystal_face_y
_exptl_oxdiff_crystal_face_z
5.7699 7.2226 -0.2953 -0.4915 0.8696 -0.0459
6.0193 0.0240 -2.4344 -0.4576 0.8117 0.3631
-0.5387 27.6692 -0.0826 0.6217 0.5138 -0.5912
-1.3191 -7.5856 6.3920 -0.6156 -0.5049 -0.6051
0.4837 -27.6411 0.3187 -0.6376 -0.5268 0.5621
1.4827 2.9804 -6.6057 0.5255 0.4351 0.7311
-0.7181 27.5358 0.6216 0.5718 0.4687 -0.6734
-1.5160 -1.6739 6.6315 -0.4981 -0.4126 -0.7626
-5.8824 -2.3660 -0.0594 0.6355 -0.7719 -0.0181
-6.0556 0.9159 0.9803 0.6207 -0.7546 -0.2129
-5.3705 -6.2101 -1.3127 0.6208 -0.7530 0.2183
-3.0464 -3.4074 6.3072 -0.3253 -0.6279 -0.7071
-1.8965 -26.1995 1.2485 -0.4245 -0.8165 0.3913
1.2490 -18.8356 -4.8818 -0.0488 -0.0989 0.9939
-5.5535 -10.8410 2.1598 0.2148 -0.9723 -0.0926
-5.1331 3.2113 -2.0900 0.8562 -0.5047 0.1104
-5.5664 9.9108 0.1977 0.8192 -0.4840 -0.3077
5.8839 -6.6616 -0.9744 -0.7160 0.6133 0.3333
5.6078 -0.4807 1.0832 -0.7594 0.6491 -0.0446
